data_2007959
loop_
_publ_author_name
'Warda, Salam A.'

_publ_section_title Aqua(2-methylpyridine-<i>N</i>)(<i>N</i>-salicylideneglycinato-<i>O</i>,<i>N</i>,<i>O</i>')copper(II)
_journal_issue 12
_journal_name_full 'Acta Crystallographica Section C'
_journal_page_first 1754
_journal_page_last 1755
_journal_paper_doi 10.1107/S0108270198009238
_journal_volume 54
_journal_year 1998
_chemical_formula_iupac '[Cu(C9 H7 NO3 )(C6 H7 N)(H2 O)]'
_chemical_formula_sum 'C15 H16 Cu N2 O4'
_chemical_formula_weight 351.84
_chemical_name_systematic
;
 Aqua(2-methylpyridine-N)(N-salicylideneglycinato-O,N,O`)copper(II)
;
_space_group_IT_number 14
_symmetry_cell_setting monoclinic
_symmetry_space_group_name_Hall '-P 2ybc'
_symmetry_space_group_name_H-M 'P 1 21/c 1'
_audit_creation_method SHELXL-97
_cell_angle_alpha 90.00
_cell_angle_beta 93.774(4)
_cell_angle_gamma 90.00
_cell_formula_units_Z 4
_cell_length_a 13.6203(8)
_cell_length_b 10.8747(4)
_cell_length_c 9.9647(3)
_cell_measurement_reflns_used 25
_cell_measurement_temperature 293(2)
_cell_measurement_theta_max 45.8
_cell_measurement_theta_min 20.5
_cell_volume 1472.74(11)
_computing_cell_refinement 'CAD4 EXPRESS'
_computing_data_collection 'CAD4 EXPRESS (Enraf Nonius, 1994)'
_computing_data_reduction 'XCAD4 (Harms, 1997)'
_computing_molecular_graphics 'XP in SHELXTL (Siemens, 1996b)'
_computing_publication_material SHELXL97
_computing_structure_refinement 'SHELXL97 (Sheldrick, 1997a)'
_computing_structure_solution 'SHELXS97 (Sheldrick, 1997b)'
_diffrn_ambient_temperature 293(2)
_diffrn_measured_fraction_theta_full 0.999
_diffrn_measured_fraction_theta_max 0.999
_diffrn_measurement_device_type 'Enraf Nonius CAD4'
_diffrn_measurement_method '\w-2\q scans'
_diffrn_radiation_monochromator graphite
_diffrn_radiation_source 'fine-focus sealed tube'
_diffrn_radiation_type CuK\a
_diffrn_radiation_wavelength 1.54178
_diffrn_reflns_av_R_equivalents 0.0268
_diffrn_reflns_av_sigmaI/netI 0.0564
_diffrn_reflns_limit_h_max 16
_diffrn_reflns_limit_h_min -16
_diffrn_reflns_limit_k_max 13
_diffrn_reflns_limit_k_min 0
_diffrn_reflns_limit_l_max 12
_diffrn_reflns_limit_l_min 0
_diffrn_reflns_number 2896
_diffrn_reflns_theta_full 68.92
_diffrn_reflns_theta_max 68.92
_diffrn_reflns_theta_min 3.25
_diffrn_standards_decay_% 0
_diffrn_standards_interval_time 120
_diffrn_standards_number 2
_exptl_absorpt_coefficient_mu 2.279
_exptl_absorpt_correction_T_max 0.8042
_exptl_absorpt_correction_T_min 0.6108
_exptl_absorpt_correction_type 'empirical with psi-scans'
_exptl_absorpt_process_details '(XPREP in SHELXTL; Siemens, 1996a)'
_exptl_crystal_colour 'Dark green'
_exptl_crystal_density_diffrn 1.587
_exptl_crystal_density_meas ?
_exptl_crystal_density_method 'not measured'
_exptl_crystal_description Prism
_exptl_crystal_F_000 724
_exptl_crystal_size_max 0.24
_exptl_crystal_size_mid 0.20
_exptl_crystal_size_min 0.10
_refine_diff_density_max 0.310
_refine_diff_density_min -0.334
_refine_ls_extinction_coef 0.00123(17)
_refine_ls_extinction_method 'SHELXL97 (Sheldrick, 1997a)'
_refine_ls_goodness_of_fit_ref 1.017
_refine_ls_hydrogen_treatment mixed
_refine_ls_matrix_type full
_refine_ls_number_parameters 207
_refine_ls_number_reflns 2724
_refine_ls_number_restraints 2
_refine_ls_restrained_S_all 1.017
_refine_ls_R_factor_gt 0.0465
_refine_ls_shift/su_max <0.001
_refine_ls_structure_factor_coef Fsqd
_refine_ls_weighting_details 'calc w = 1/[\s^2^(Fo^2^)+(0.0470P)^2^+0.5773P] where P=(Fo^2^+2Fc^2^)/3'
_refine_ls_weighting_scheme calc
_refine_ls_wR_factor_ref 0.1123
_reflns_number_gt 1879
_reflns_number_total 2724
_reflns_threshold_expression I>2\s(I)
_cod_data_source_file jz1310.cif
_cod_data_source_block I
_cod_depositor_comments
;
The following automatic conversions were performed:
'_symmetry_cell_setting' value 'Monoclinic' changed to 'monoclinic'
according to '/home/saulius/struct/CIF-dictionaries/cif_core.dic'
dictionary named 'cif_core.dic' version 2.4.1 from 2010-06-29.

Automatic conversion script
Id: cif_fix_enum 1527 2010-12-29 10:47:43Z saulius 

The following automatic conversions were performed:

'_symmetry_cell_setting' value 'Monoclinic' changed to 'monoclinic'
according to /home/saulius/struct/CIF-dictionaries/cif_core.dic
dictionary named 'cif_core.dic' version 2.4.1 from 2010-06-29.

Automatic conversion script
Id: cif_fix_values 1715 2011-07-08 13:25:40Z adriana 

The following automatic conversions were performed:

'_exptl_crystal_density_meas' value 'none' was changed to '?' - the
value is perceived as not measured.

Automatic conversion script
Id: cif_fix_values 3008 2015-01-20 13:52:24Z robertas 
;
_cod_original_sg_symbol_H-M 'P 21/c'
_cod_database_code 2007959

loop_
_symmetry_equiv_pos_as_xyz
'x, y, z'
'-x, y+1/2, -z+1/2'
'-x, -y, -z'
'x, -y-1/2, z-1/2'

loop_
_atom_site_label
_atom_site_fract_x
_atom_site_fract_y
_atom_site_fract_z
_atom_site_U_iso_or_equiv
_atom_site_adp_type
_atom_site_calc_flag
_atom_site_refinement_flags
_atom_site_occupancy
_atom_site_disorder_assembly
_atom_site_disorder_group
_atom_site_type_symbol
Cu 0.20994(4) 0.03081(5) 0.02409(6) 0.0369(2) Uani d . 1 . . Cu
O1 0.30753(19) 0.0242(2) 0.1711(3) 0.0441(7) Uani d . 1 . . O
N1 0.2256(2) 0.2058(3) -0.0005(3) 0.0327(7) Uani d . 1 . . N
C1 0.3607(3) 0.1154(4) 0.2213(4) 0.0352(9) Uani d . 1 . . C
O2 0.1305(2) 0.0419(2) -0.1493(3) 0.0421(7) Uani d . 1 . . O
N2 0.1948(2) -0.1519(3) 0.0226(3) 0.0340(7) Uani d . 1 . . N
C2 0.4313(3) 0.0922(4) 0.3282(4) 0.0434(10) Uani d . 1 . . C
H2 0.4391 0.0124 0.3606 0.052 Uiso calc R 1 . . H
O3 0.0669(2) 0.1760(3) -0.2996(3) 0.0453(7) Uani d . 1 . . O
C3 0.4887(3) 0.1840(5) 0.3857(5) 0.0524(12) Uani d . 1 . . C
H3 0.5346 0.1645 0.4556 0.063 Uiso calc R 1 . . H
O4 0.0625(2) 0.0750(3) 0.1391(4) 0.0540(8) Uani d D 1 . . O
H41 0.060(3) 0.1554(13) 0.157(5) 0.065 Uiso d D 1 . . H
H42 0.0027(15) 0.043(4) 0.145(5) 0.065 Uiso d D 1 . . H
C4 0.4802(3) 0.3043(5) 0.3428(5) 0.0569(13) Uani d . 1 . . C
H4 0.5196 0.3658 0.3829 0.068 Uiso calc R 1 . . H
C5 0.4118(3) 0.3308(4) 0.2389(5) 0.0470(11) Uani d . 1 . . C
H5 0.4049 0.4117 0.2098 0.056 Uiso calc R 1 . . H
C6 0.3522(3) 0.2398(4) 0.1755(4) 0.0367(9) Uani d . 1 . . C
C7 0.2848(3) 0.2767(3) 0.0679(4) 0.0356(9) Uani d . 1 . . C
H7 0.2837 0.3597 0.0453 0.043 Uiso calc R 1 . . H
C8 0.1572(3) 0.2544(3) -0.1057(4) 0.0355(9) Uani d . 1 . . C
H8A 0.1910 0.3129 -0.1599 0.043 Uiso calc R 1 . . H
H8B 0.1041 0.2973 -0.0653 0.043 Uiso calc R 1 . . H
C9 0.1150(3) 0.1515(3) -0.1946(4) 0.0346(9) Uani d . 1 . . C
C10 0.2418(3) -0.2239(4) -0.0629(4) 0.0401(10) Uani d . 1 . . C
C11 0.2218(3) -0.3499(4) -0.0699(5) 0.0547(12) Uani d . 1 . . C
H11 0.2538 -0.3995 -0.1292 0.066 Uiso calc R 1 . . H
C12 0.1552(4) -0.3998(4) 0.0106(5) 0.0585(13) Uani d . 1 . . C
H12 0.1407 -0.4833 0.0049 0.070 Uiso calc R 1 . . H
C13 0.1096(3) -0.3271(4) 0.0999(5) 0.0530(12) Uani d . 1 . . C
H13 0.0656 -0.3604 0.1575 0.064 Uiso calc R 1 . . H
C14 0.1307(3) -0.2042(4) 0.1020(4) 0.0433(10) Uani d . 1 . . C
H14 0.0991 -0.1542 0.1614 0.052 Uiso calc R 1 . . H
C15 0.3139(3) -0.1625(5) -0.1469(5) 0.0632(14) Uani d . 1 . . C
H15A 0.3605 -0.1169 -0.0900 0.095 Uiso calc R 1 . . H
H15B 0.2798 -0.1075 -0.2092 0.095 Uiso calc R 1 . . H
H15C 0.3480 -0.2235 -0.1957 0.095 Uiso calc R 1 . . H

loop_
_atom_site_aniso_label
_atom_site_aniso_U_11
_atom_site_aniso_U_22
_atom_site_aniso_U_33
_atom_site_aniso_U_12
_atom_site_aniso_U_13
_atom_site_aniso_U_23
Cu 0.0413(3) 0.0242(3) 0.0443(4) -0.0020(3) -0.0032(2) 0.0024(3)
O1 0.0466(16) 0.0311(14) 0.0530(18) -0.0022(13) -0.0092(13) 0.0063(14)
N1 0.0317(16) 0.0285(16) 0.0382(19) -0.0018(13) 0.0043(14) 0.0025(15)
C1 0.0316(19) 0.039(2) 0.035(2) -0.0004(17) 0.0050(17) -0.0026(18)
O2 0.0558(17) 0.0263(14) 0.0430(16) 0.0003(13) -0.0056(13) 0.0026(13)
N2 0.0393(18) 0.0268(15) 0.0355(18) 0.0014(14) -0.0001(15) 0.0044(15)
C2 0.037(2) 0.047(2) 0.046(3) 0.0042(19) -0.0005(19) 0.004(2)
O3 0.0545(17) 0.0409(16) 0.0394(16) -0.0032(13) -0.0052(14) 0.0051(14)
C3 0.039(2) 0.070(3) 0.047(3) -0.003(2) -0.006(2) -0.001(2)
O4 0.0460(17) 0.0362(16) 0.082(2) -0.0070(14) 0.0185(17) -0.0154(17)
C4 0.046(3) 0.061(3) 0.063(3) -0.017(2) -0.007(2) -0.007(3)
C5 0.045(2) 0.039(2) 0.057(3) -0.0104(19) 0.002(2) -0.004(2)
C6 0.0327(19) 0.039(2) 0.039(2) -0.0022(17) 0.0019(17) -0.0019(19)
C7 0.034(2) 0.0280(19) 0.045(2) -0.0033(16) 0.0049(17) 0.0030(18)
C8 0.040(2) 0.0277(18) 0.038(2) 0.0000(17) 0.0014(18) 0.0037(17)
C9 0.035(2) 0.031(2) 0.038(2) -0.0017(16) 0.0055(18) 0.0000(18)
C10 0.042(2) 0.041(2) 0.036(2) 0.0076(19) 0.0005(19) 0.0007(19)
C11 0.063(3) 0.044(3) 0.056(3) 0.016(2) -0.001(2) -0.013(2)
C12 0.066(3) 0.027(2) 0.081(4) -0.001(2) -0.006(3) 0.003(2)
C13 0.048(3) 0.038(2) 0.073(3) -0.002(2) 0.002(2) 0.017(2)
C14 0.048(2) 0.036(2) 0.047(3) 0.0075(19) 0.004(2) 0.004(2)
C15 0.056(3) 0.078(4) 0.058(3) 0.013(3) 0.022(3) 0.010(3)

loop_
_atom_type_symbol
_atom_type_description
_atom_type_scat_dispersion_real
_atom_type_scat_dispersion_imag
_atom_type_scat_source
C C 0.0181 0.0091 'International Tables Vol C Tables 4.2.6.8 and 6.1.1.4'
H H 0.0000 0.0000 'International Tables Vol C Tables 4.2.6.8 and 6.1.1.4'
N N 0.0311 0.0180 'International Tables Vol C Tables 4.2.6.8 and 6.1.1.4'
O O 0.0492 0.0322 'International Tables Vol C Tables 4.2.6.8 and 6.1.1.4'
Cu Cu -1.9646 0.5888 'International Tables Vol C Tables 4.2.6.8 and 6.1.1.4'

loop_
_geom_angle_atom_site_label_1
_geom_angle_atom_site_label_2
_geom_angle_atom_site_label_3
_geom_angle
_geom_angle_publ_flag
O1 Cu N1 93.28(12) y
O1 Cu O2 169.11(12) y
N1 Cu O2 83.58(12) y
O1 Cu N2 91.97(12) y
N1 Cu N2 172.24(13) y
O2 Cu N2 90.21(12) y
O1 Cu O4 101.58(12) y
N1 Cu O4 88.07(11) y
O2 Cu O4 88.76(12) y
N2 Cu O4 96.47(12) y
C1 O1 Cu 127.1(3) ?
C7 N1 C8 121.1(3) ?
C7 N1 Cu 126.6(3) ?
C8 N1 Cu 112.2(2) ?
O1 C1 C2 119.1(4) ?
O1 C1 C6 124.3(3) ?
C2 C1 C6 116.6(4) ?
C9 O2 Cu 115.4(2) ?
C14 N2 C10 118.7(3) ?
C14 N2 Cu 119.1(3) ?
C10 N2 Cu 122.0(3) ?
C3 C2 C1 121.8(4) ?
C3 C2 H2 119.1 ?
C1 C2 H2 119.1 ?
C2 C3 C4 121.9(4) ?
C2 C3 H3 119.0 ?
C4 C3 H3 119.0 ?
Cu O4 H41 109(3) ?
Cu O4 H42 138(3) ?
H41 O4 H42 109(4) ?
C5 C4 C3 118.0(4) ?
C5 C4 H4 121.0 ?
C3 C4 H4 121.0 ?
C4 C5 C6 122.3(4) ?
C4 C5 H5 118.9 ?
C6 C5 H5 118.9 ?
C5 C6 C7 117.8(4) ?
C5 C6 C1 119.4(4) ?
C7 C6 C1 122.9(3) ?
N1 C7 C6 125.8(4) ?
N1 C7 H7 117.1 ?
C6 C7 H7 117.1 ?
N1 C8 C9 110.7(3) ?
N1 C8 H8A 109.5 ?
C9 C8 H8A 109.5 ?
N1 C8 H8B 109.5 ?
C9 C8 H8B 109.5 ?
H8A C8 H8B 108.1 ?
O3 C9 O2 124.5(4) ?
O3 C9 C8 119.9(3) ?
O2 C9 C8 115.6(3) ?
N2 C10 C11 120.1(4) ?
N2 C10 C15 116.9(4) ?
C11 C10 C15 123.0(4) ?
C12 C11 C10 119.7(4) ?
C12 C11 H11 120.1 ?
C10 C11 H11 120.1 ?
C11 C12 C13 120.0(4) ?
C11 C12 H12 120.0 ?
C13 C12 H12 120.0 ?
C14 C13 C12 118.1(4) ?
C14 C13 H13 121.0 ?
C12 C13 H13 121.0 ?
N2 C14 C13 123.3(4) ?
N2 C14 H14 118.4 ?
C13 C14 H14 118.4 ?
C10 C15 H15A 109.5 ?
C10 C15 H15B 109.5 ?
H15A C15 H15B 109.5 ?
C10 C15 H15C 109.5 ?
H15A C15 H15C 109.5 ?
H15B C15 H15C 109.5 ?

loop_
_geom_bond_atom_site_label_1
_geom_bond_atom_site_label_2
_geom_bond_site_symmetry_2
_geom_bond_distance
_geom_bond_publ_flag
Cu O1 . 1.913(3) y
Cu N1 . 1.933(3) y
Cu O2 . 1.981(3) y
Cu N2 . 1.998(3) y
Cu O4 . 2.425(3) y
O1 C1 . 1.309(4) ?
N1 C7 . 1.279(5) ?
N1 C8 . 1.456(4) ?
C1 C2 . 1.410(5) ?
C1 C6 . 1.429(5) ?
O2 C9 . 1.287(4) ?
N2 C14 . 1.343(5) ?
N2 C10 . 1.348(5) ?
C2 C3 . 1.369(6) ?
C2 H2 . 0.9300 ?
O3 C9 . 1.227(4) ?
C3 C4 . 1.379(6) ?
C3 H3 . 0.9300 ?
O4 H41 . 0.894(10) ?
O4 H42 . 0.893(10) ?
C4 C5 . 1.377(6) ?
C4 H4 . 0.9300 ?
C5 C6 . 1.404(5) ?
C5 H5 . 0.9300 ?
C6 C7 . 1.422(5) ?
C7 H7 . 0.9300 ?
C8 C9 . 1.516(5) ?
C8 H8A . 0.9700 ?
C8 H8B . 0.9700 ?
C10 C11 . 1.398(6) ?
C10 C15 . 1.490(6) ?
C11 C12 . 1.362(6) ?
C11 H11 . 0.9300 ?
C12 C13 . 1.369(6) ?
C12 H12 . 0.9300 ?
C13 C14 . 1.367(5) ?
C13 H13 . 0.9300 ?
C14 H14 . 0.9300 ?
C15 H15A . 0.9600 ?
C15 H15B . 0.9600 ?
C15 H15C . 0.9600 ?

loop_
_geom_hbond_atom_site_label_D
_geom_hbond_atom_site_label_H
_geom_hbond_atom_site_label_A
_geom_hbond_site_symmetry_A
_geom_hbond_distance_DH
_geom_hbond_distance_HA
_geom_hbond_distance_DA
_geom_hbond_angle_DHA
_geom_hbond_publ_flag
O4 H41 O3 4_556 0.89(4) 1.88(4) 2.776(4) 175(4) yes
O4 H42 O2 3_555 0.89(4) 2.04(4) 2.928(4) 175(4) yes

loop_
_geom_torsion_atom_site_label_1
_geom_torsion_atom_site_label_2
_geom_torsion_atom_site_label_3
_geom_torsion_atom_site_label_4
_geom_torsion
N1 Cu O1 C1 -1.5(3)
O2 Cu O1 C1 71.3(7)
N2 Cu O1 C1 172.8(3)
O4 Cu O1 C1 -90.2(3)
O1 Cu N1 C7 0.1(3)
O2 Cu N1 C7 -169.4(3)
N2 Cu N1 C7 -132.4(9)
O4 Cu N1 C7 101.6(3)
O1 Cu N1 C8 -177.1(2)
O2 Cu N1 C8 13.3(2)
N2 Cu N1 C8 50.3(10)
O4 Cu N1 C8 -75.6(2)
Cu O1 C1 C2 -178.4(3)
Cu O1 C1 C6 2.1(6)
O1 Cu O2 C9 -80.2(7)
N1 Cu O2 C9 -6.5(3)
N2 Cu O2 C9 178.2(3)
O4 Cu O2 C9 81.7(3)
O1 Cu N2 C14 87.5(3)
N1 Cu N2 C14 -139.9(9)
O2 Cu N2 C14 -103.2(3)
O4 Cu N2 C14 -14.4(3)
O1 Cu N2 C10 -97.4(3)
N1 Cu N2 C10 35.2(11)
O2 Cu N2 C10 71.9(3)
O4 Cu N2 C10 160.7(3)
O1 C1 C2 C3 -179.5(4)
C6 C1 C2 C3 0.1(6)
C1 C2 C3 C4 0.4(7)
C2 C3 C4 C5 -0.1(7)
C3 C4 C5 C6 -0.7(7)
C4 C5 C6 C7 -179.1(4)
C4 C5 C6 C1 1.3(6)
O1 C1 C6 C5 178.6(4)
C2 C1 C6 C5 -1.0(6)
O1 C1 C6 C7 -0.9(6)
C2 C1 C6 C7 179.5(3)
C8 N1 C7 C6 177.8(3)
Cu N1 C7 C6 0.8(6)
C5 C6 C7 N1 179.9(4)
C1 C6 C7 N1 -0.6(6)
C7 N1 C8 C9 165.2(3)
Cu N1 C8 C9 -17.3(4)
Cu O2 C9 O3 -179.4(3)
Cu O2 C9 C8 -2.0(4)
N1 C8 C9 O3 -169.8(3)
N1 C8 C9 O2 12.7(5)
C14 N2 C10 C11 1.4(5)
Cu N2 C10 C11 -173.7(3)
C14 N2 C10 C15 -178.7(4)
Cu N2 C10 C15 6.2(5)
N2 C10 C11 C12 -0.4(6)
C15 C10 C11 C12 179.7(4)
C10 C11 C12 C13 -1.4(7)
C11 C12 C13 C14 2.1(7)
C10 N2 C14 C13 -0.7(6)
Cu N2 C14 C13 174.6(3)
C12 C13 C14 N2 -1.1(7)
